data_7114826
loop_
_publ_author_name
'Minato, Makoto'
'Zhou, Da-Yang'
'Sumiura, Ken-ichiro'
'Hirabayashi, Ryo'
'Yamaguchi, Yoshitaka'
'Ito, Takashi'

_publ_section_title
;
 Reactions of quadruply chelated silyl-- and germyl--molybdenum hydrido
 complexes with carboxylic acids and carbon dioxide: a first example of
 carbon dioxide fixation utilizing the trans effect of a silyl ligand
;
_journal_issue 24
_journal_name_full 'Chemical Communications'
_journal_page_first 2654
_journal_paper_doi 10.1039/b107837m
_journal_year 2001
_chemical_formula_sum 'C64 H66 Mo O4 P4 Si'
_chemical_formula_weight 1147.14
_space_group_IT_number 14
_symmetry_cell_setting monoclinic
_symmetry_Int_Tables_number 14
_symmetry_space_group_name_Hall '-P 2ybc'
_symmetry_space_group_name_H-M 'P 1 21/c 1'
_cell_angle_alpha 90
_cell_angle_beta 90.027(1)
_cell_angle_gamma 90
_cell_formula_units_Z 4
_cell_length_a 23.858(1)
_cell_length_b 12.1098(3)
_cell_length_c 19.5279(7)
_cell_measurement_temperature 298.2
_cell_volume 5641.9(3)
_computing_cell_refinement PROCESS
_computing_data_collection PROCESS
_computing_data_reduction 'teXsan Ver. 1.11'
_computing_publication_material 'teXsan Ver. 1.11'
_computing_structure_refinement 'teXsan Ver. 1.10'
_computing_structure_solution 'DIRDIF92 (PATTY)'
_diffrn_detector_area_resol_mean 10.10
_diffrn_measurement_device_type 'Rigaku RAXIS-II Imaging Plate'
_diffrn_measurement_method \w
_diffrn_radiation_type 'Mo K\a'
_diffrn_radiation_wavelength 0.7107
_diffrn_reflns_limit_h_max 0
_diffrn_reflns_limit_h_min 0
_diffrn_reflns_limit_k_max 0
_diffrn_reflns_limit_k_min 0
_diffrn_reflns_limit_l_max 0
_diffrn_reflns_limit_l_min 0
_diffrn_reflns_number 9378
_exptl_absorpt_coefficient_mu 0.415
_exptl_absorpt_correction_type none
_exptl_crystal_colour yellow
_exptl_crystal_density_diffrn 1.350
_exptl_crystal_density_method 'not measured'
_exptl_crystal_description prismatic
_exptl_crystal_size_max 0.300
_exptl_crystal_size_mid 0.100
_exptl_crystal_size_min 0.100
_refine_diff_density_max 1.32
_refine_diff_density_min -0.50
_refine_ls_extinction_method none
_refine_ls_goodness_of_fit_ref 1.416
_refine_ls_number_parameters 673
_refine_ls_number_reflns 5376
_refine_ls_R_factor_gt 0.0510
_refine_ls_shift/su_max 0.0010
_refine_ls_weighting_details 'w = 1/[\s^2^(Fo) + 0.00235|Fo|^2^]'
_refine_ls_weighting_scheme calc
_refine_ls_wR_factor_gt 0.0799
_reflns_number_gt 5376
_reflns_number_total 9378
_reflns_threshold_expression >5.0sigma(I)
_cod_data_source_file b107837m.txt
_cod_data_source_block RAS606rax_Yokohama_Nat'l_U
_cod_original_formula_sum 'C64 H66 Mo O4 P4 Si '
_cod_database_code 7114826

loop_
_symmetry_equiv_pos_as_xyz
x,y,z
-x,1/2+y,1/2-z
-x,-y,-z
x,1/2-y,1/2+z

loop_
_atom_site_label
_atom_site_type_symbol
_atom_site_fract_x
_atom_site_fract_y
_atom_site_fract_z
_atom_site_U_iso_or_equiv
_atom_site_adp_type
_atom_site_occupancy
_atom_site_calc_flag
Mo(1) Mo 0.73202(2) 0.10959(4) 0.67925(3) 0.0283(1) Uani 1.00 d
P(1) P 0.70171(8) 0.2500(1) 0.59417(9) 0.0329(4) Uani 1.00 d
P(2) P 0.71225(8) -0.0139(1) 0.57907(9) 0.0372(5) Uani 1.00 d
P(3) P 0.74533(8) -0.0412(1) 0.76484(9) 0.0355(5) Uani 1.00 d
P(4) P 0.73730(8) 0.2201(1) 0.78513(9) 0.0350(5) Uani 1.00 d
Si(1) Si 0.81763(9) 0.2290(2) 0.6662(1) 0.0406(5) Uani 1.00 d
O(1) O 0.6473(2) 0.1052(4) 0.7202(3) 0.042(1) Uani 1.00 d
O(2) O 0.5952(3) 0.0787(5) 0.6298(3) 0.064(2) Uani 1.00 d
O(3) O 0.5029(4) 0.0911(7) 0.5504(5) 0.127(4) Uani 1.00 d
O(4) O 1.0120(8) 0.031(2) 0.862(1) 0.29(1) Uani 1.00 d
C(1) C 0.7084(3) 0.1850(5) 0.5100(3) 0.040(2) Uani 1.00 d
C(2) C 0.6817(3) 0.0697(5) 0.5103(3) 0.044(2) Uani 1.00 d
C(3) C 0.7758(3) 0.0256(5) 0.8404(4) 0.045(2) Uani 1.00 d
C(4) C 0.7399(3) 0.1242(5) 0.8596(3) 0.041(2) Uani 1.00 d
C(5) C 0.6326(3) 0.3143(5) 0.5916(4) 0.044(2) Uani 1.00 d
C(6) C 0.6108(4) 0.3518(7) 0.6523(4) 0.056(2) Uani 1.00 d
C(7) C 0.5585(4) 0.4000(8) 0.6545(6) 0.078(3) Uani 1.00 d
C(8) C 0.5271(4) 0.4116(7) 0.5976(7) 0.076(3) Uani 1.00 d
C(9) C 0.5479(4) 0.3739(8) 0.5367(7) 0.088(4) Uani 1.00 d
C(10) C 0.6002(4) 0.3255(8) 0.5340(5) 0.067(3) Uani 1.00 d
C(11) C 0.7710(3) -0.0771(5) 0.5339(4) 0.044(2) Uani 1.00 d
C(12) C 0.7657(4) -0.1297(7) 0.4729(5) 0.068(3) Uani 1.00 d
C(13) C 0.8112(6) -0.1829(7) 0.4395(5) 0.077(3) Uani 1.00 d
C(14) C 0.8607(5) -0.1800(7) 0.4718(7) 0.085(4) Uani 1.00 d
C(15) C 0.8676(4) -0.1339(8) 0.5328(6) 0.079(3) Uani 1.00 d
C(16) C 0.8235(4) -0.0809(7) 0.5657(4) 0.061(3) Uani 1.00 d
C(17) C 0.6668(3) -0.1353(5) 0.5813(4) 0.042(2) Uani 1.00 d
C(18) C 0.6112(4) -0.1352(6) 0.5603(5) 0.060(3) Uani 1.00 d
C(19) C 0.5782(4) -0.2270(8) 0.5695(7) 0.090(4) Uani 1.00 d
C(20) C 0.6005(6) -0.3211(8) 0.5971(6) 0.091(4) Uani 1.00 d
C(21) C 0.6547(6) -0.3263(7) 0.6152(5) 0.080(4) Uani 1.00 d
C(22) C 0.6900(4) -0.2332(6) 0.6089(5) 0.059(3) Uani 1.00 d
C(23) C 0.6846(3) -0.1124(5) 0.8020(4) 0.041(2) Uani 1.00 d
C(24) C 0.6400(4) -0.1398(6) 0.7619(4) 0.054(2) Uani 1.00 d
C(25) C 0.5943(4) -0.1971(7) 0.7874(6) 0.066(3) Uani 1.00 d
C(26) C 0.5925(5) -0.2222(7) 0.8547(7) 0.075(3) Uani 1.00 d
C(27) C 0.6358(6) -0.1983(8) 0.8951(6) 0.085(4) Uani 1.00 d
C(28) C 0.6821(5) -0.1418(7) 0.8699(5) 0.071(3) Uani 1.00 d
C(29) C 0.7935(3) -0.1547(5) 0.7502(4) 0.042(2) Uani 1.00 d
C(30) C 0.8499(4) -0.1326(7) 0.7412(7) 0.087(4) Uani 1.00 d
C(31) C 0.8882(5) -0.2156(10) 0.7284(8) 0.112(5) Uani 1.00 d
C(32) C 0.8708(5) -0.3250(8) 0.7293(6) 0.083(4) Uani 1.00 d
C(33) C 0.8183(5) -0.3443(6) 0.7414(6) 0.089(4) Uani 1.00 d
C(34) C 0.7790(5) -0.2632(7) 0.7519(5) 0.074(3) Uani 1.00 d
C(35) C 0.6843(3) 0.3195(6) 0.8114(4) 0.042(2) Uani 1.00 d
C(36) C 0.6922(4) 0.4322(6) 0.7989(5) 0.061(3) Uani 1.00 d
C(37) C 0.6523(5) 0.5076(7) 0.8134(6) 0.079(3) Uani 1.00 d
C(38) C 0.6037(5) 0.4756(8) 0.8423(6) 0.087(4) Uani 1.00 d
C(39) C 0.5940(4) 0.365(1) 0.8560(5) 0.082(3) Uani 1.00 d
C(40) C 0.6350(4) 0.2888(7) 0.8398(4) 0.057(2) Uani 1.00 d
C(41) C 0.7500(3) 0.3666(5) 0.5825(4) 0.036(2) Uani 1.00 d
C(42) C 0.7353(3) 0.4603(5) 0.5472(4) 0.049(2) Uani 1.00 d
C(43) C 0.7750(4) 0.5429(6) 0.5377(4) 0.059(3) Uani 1.00 d
C(44) C 0.8271(4) 0.5307(6) 0.5621(5) 0.067(3) Uani 1.00 d
C(45) C 0.8408(4) 0.4387(6) 0.5990(4) 0.054(2) Uani 1.00 d
C(46) C 0.8021(3) 0.3544(5) 0.6100(4) 0.043(2) Uani 1.00 d
C(47) C 0.8411(3) 0.2939(5) 0.7492(3) 0.040(2) Uani 1.00 d
C(48) C 0.8916(4) 0.3476(7) 0.7629(5) 0.066(3) Uani 1.00 d
C(49) C 0.9022(5) 0.4000(8) 0.8228(6) 0.082(4) Uani 1.00 d
C(50) C 0.8610(5) 0.4025(7) 0.8736(5) 0.071(3) Uani 1.00 d
C(51) C 0.8114(4) 0.3535(6) 0.8624(4) 0.058(2) Uani 1.00 d
C(52) C 0.8013(3) 0.2963(5) 0.8002(4) 0.041(2) Uani 1.00 d
C(53) C 0.8856(3) 0.1751(6) 0.6323(4) 0.051(2) Uani 1.00 d
C(54) C 0.8996(4) 0.1784(8) 0.5636(5) 0.072(3) Uani 1.00 d
C(55) C 0.9504(5) 0.140(1) 0.5392(7) 0.103(5) Uani 1.00 d
C(56) C 0.9863(5) 0.092(1) 0.5820(10) 0.112(5) Uani 1.00 d
C(57) C 0.9754(5) 0.088(1) 0.6534(9) 0.128(6) Uani 1.00 d
C(58) C 0.9241(4) 0.1255(9) 0.6732(6) 0.083(3) Uani 1.00 d
C(59) C 0.6016(3) 0.0932(5) 0.6912(5) 0.048(2) Uani 1.00 d
C(60) C 0.5492(4) 0.0948(7) 0.7355(6) 0.072(3) Uani 1.00 d
C(61) C 0.981(1) -0.058(2) 0.878(2) 0.24(2) Uani 1.00 d
C(62) C 0.9341(9) -0.020(3) 0.906(1) 0.21(1) Uani 1.00 d
C(63) C 0.935(1) 0.099(2) 0.907(2) 0.21(1) Uani 1.00 d
C(64) C 0.9872(10) 0.122(2) 0.881(2) 0.23(1) Uani 1.00 d
H(1Mo) H 0.794(3) 0.081(4) 0.705(3) 0.0279 Uiso 1.00 calc
H(1a) H 0.6901 0.2296 0.4768 0.0393 Uiso 1.00 calc
H(1b) H 0.7470 0.1787 0.4987 0.0393 Uiso 1.00 calc
H(2Mo) H 0.775(3) 0.114(4) 0.610(3) 0.0279 Uiso 1.00 calc
H(2a) H 0.6884 0.0348 0.4675 0.0443 Uiso 1.00 calc
H(2b) H 0.6425 0.0764 0.5174 0.0443 Uiso 1.00 calc
H(3a) H 0.7768 -0.0253 0.8774 0.0443 Uiso 1.00 calc
H(3b) H 0.8128 0.0495 0.8303 0.0443 Uiso 1.00 calc
H(4a) H 0.7558 0.1609 0.8979 0.0405 Uiso 1.00 calc
H(4b) H 0.7031 0.1002 0.8706 0.0405 Uiso 1.00 calc
H(6) H 0.6320 0.3445 0.6932 0.0557 Uiso 1.00 calc
H(7) H 0.5442 0.4254 0.6971 0.0773 Uiso 1.00 calc
H(8) H 0.4913 0.4454 0.5998 0.0760 Uiso 1.00 calc
H(9) H 0.5263 0.3811 0.4961 0.0874 Uiso 1.00 calc
H(10) H 0.6140 0.2991 0.4914 0.0671 Uiso 1.00 calc
H(12) H 0.7299 -0.1311 0.4515 0.0684 Uiso 1.00 calc
H(13) H 0.8067 -0.2187 0.3965 0.0773 Uiso 1.00 calc
H(14) H 0.8922 -0.2124 0.4500 0.0849 Uiso 1.00 calc
H(15) H 0.9033 -0.1370 0.5542 0.0785 Uiso 1.00 calc
H(16) H 0.8290 -0.0477 0.6093 0.0621 Uiso 1.00 calc
H(18) H 0.5959 -0.0711 0.5394 0.0608 Uiso 1.00 calc
H(19) H 0.5398 -0.2252 0.5568 0.0899 Uiso 1.00 calc
H(20) H 0.5772 -0.3839 0.6037 0.0899 Uiso 1.00 calc
H(21) H 0.6697 -0.3935 0.6325 0.0798 Uiso 1.00 calc
H(22) H 0.7281 -0.2362 0.6228 0.0595 Uiso 1.00 calc
H(24) H 0.6402 -0.1191 0.7149 0.0532 Uiso 1.00 calc
H(25) H 0.5646 -0.2184 0.7579 0.0659 Uiso 1.00 calc
H(26) H 0.5603 -0.2570 0.8734 0.0747 Uiso 1.00 calc
H(27) H 0.6350 -0.2202 0.9417 0.0861 Uiso 1.00 calc
H(28) H 0.7122 -0.1235 0.8997 0.0709 Uiso 1.00 calc
H(30) H 0.8626 -0.0583 0.7441 0.0874 Uiso 1.00 calc
H(31) H 0.9262 -0.1978 0.7189 0.1127 Uiso 1.00 calc
H(32) H 0.8964 -0.3837 0.7213 0.0836 Uiso 1.00 calc
H(33) H 0.8064 -0.4190 0.7433 0.0887 Uiso 1.00 calc
H(34) H 0.7411 -0.2831 0.7605 0.0747 Uiso 1.00 calc
H(36) H 0.7266 0.4564 0.7797 0.0608 Uiso 1.00 calc
H(37) H 0.6585 0.5834 0.8031 0.0785 Uiso 1.00 calc
H(38) H 0.5761 0.5291 0.8533 0.0874 Uiso 1.00 calc
H(39) H 0.5597 0.3420 0.8762 0.0823 Uiso 1.00 calc
H(40) H 0.6284 0.2128 0.8487 0.0570 Uiso 1.00 calc
H(42) H 0.6984 0.4687 0.5295 0.0481 Uiso 1.00 calc
H(43) H 0.7651 0.6083 0.5137 0.0583 Uiso 1.00 calc
H(44) H 0.8546 0.5860 0.5539 0.0671 Uiso 1.00 calc
H(45) H 0.8774 0.4321 0.6175 0.0545 Uiso 1.00 calc
H(48) H 0.9197 0.3477 0.7285 0.0659 Uiso 1.00 calc
H(49) H 0.9374 0.4346 0.8303 0.0823 Uiso 1.00 calc
H(50) H 0.8680 0.4388 0.9158 0.0709 Uiso 1.00 calc
H(51) H 0.7829 0.3571 0.8963 0.0583 Uiso 1.00 calc
H(54) H 0.8733 0.2080 0.5320 0.0722 Uiso 1.00 calc
H(55) H 0.9595 0.1470 0.4920 0.1039 Uiso 1.00 calc
H(56) H 1.0200 0.0614 0.5647 0.1115 Uiso 1.00 calc
H(57) H 1.0020 0.0601 0.6851 0.1279 Uiso 1.00 calc
H(58) H 0.9145 0.1160 0.7200 0.0836 Uiso 1.00 calc
H(60a) H 0.5596 0.1060 0.7819 0.0722 Uiso 1.00 calc
H(60b) H 0.5253 0.1530 0.7210 0.0722 Uiso 1.00 calc
H(60c) H 0.5302 0.0263 0.7312 0.0722 Uiso 1.00 calc
H(61a) H 0.9727 -0.0976 0.8368 0.2419 Uiso 1.00 calc
H(61b) H 1.0010 -0.1045 0.9082 0.2419 Uiso 1.00 calc
H(62a) H 0.9027 -0.0453 0.8813 0.2064 Uiso 1.00 calc
H(62b) H 0.9320 -0.0466 0.9523 0.2064 Uiso 1.00 calc
H(63a) H 0.9065 0.1281 0.8783 0.2064 Uiso 1.00 calc
H(63b) H 0.9308 0.1270 0.9520 0.2064 Uiso 1.00 calc
H(64a) H 1.0089 0.1573 0.9158 0.2254 Uiso 1.00 calc
H(64b) H 0.9835 0.1698 0.8430 0.2254 Uiso 1.00 calc

loop_
_atom_site_aniso_label
_atom_site_aniso_U_11
_atom_site_aniso_U_22
_atom_site_aniso_U_33
_atom_site_aniso_U_12
_atom_site_aniso_U_13
_atom_site_aniso_U_23
Mo(1) 0.0278(3) 0.0331(3) 0.0240(3) 0.0007(3) 0.0027(2) 0.0018(2)
P(1) 0.037(1) 0.0332(7) 0.0285(9) -0.0009(7) 0.0008(8) 0.0034(7)
P(2) 0.045(1) 0.0372(8) 0.0294(9) 0.0002(8) 0.0063(9) -0.0019(7)
P(3) 0.042(1) 0.0349(7) 0.0298(9) 0.0055(8) 0.0027(8) 0.0007(7)
P(4) 0.042(1) 0.0357(7) 0.0271(9) -0.0009(8) 0.0016(8) 0.0018(7)
Si(1) 0.034(1) 0.0454(9) 0.043(1) 0.0031(9) 0.0035(9) 0.0016(9)
O(1) 0.023(3) 0.052(2) 0.052(3) -0.005(2) 0.006(2) 0.009(2)
O(2) 0.054(4) 0.075(3) 0.065(4) -0.004(3) -0.006(3) -0.017(3)
O(3) 0.106(7) 0.140(7) 0.134(8) 0.031(6) -0.038(6) -0.025(6)
O(4) 0.17(2) 0.28(2) 0.43(3) 0.06(2) 0.13(2) 0.04(3)
C(1) 0.052(5) 0.046(3) 0.020(3) -0.004(3) 0.002(3) 0.010(3)
C(2) 0.056(5) 0.045(3) 0.032(4) -0.006(4) -0.010(4) -0.006(3)
C(3) 0.057(5) 0.045(3) 0.032(4) 0.001(3) -0.005(3) 0.012(3)
C(4) 0.052(5) 0.041(3) 0.030(4) 0.001(3) 0.002(3) 0.003(3)
C(5) 0.043(5) 0.037(3) 0.053(5) -0.006(3) 0.004(4) 0.015(3)
C(6) 0.054(5) 0.070(5) 0.044(5) 0.016(4) 0.000(4) 0.014(4)
C(7) 0.052(6) 0.085(6) 0.097(8) 0.026(5) 0.021(6) 0.025(6)
C(8) 0.031(5) 0.062(5) 0.14(1) 0.003(4) 0.013(6) 0.009(6)
C(9) 0.055(6) 0.078(6) 0.13(1) 0.002(6) -0.054(7) 0.013(7)
C(10) 0.069(6) 0.080(5) 0.053(5) 0.009(5) -0.031(5) -0.006(5)
C(11) 0.056(5) 0.040(3) 0.035(4) 0.001(3) 0.005(4) -0.006(3)
C(12) 0.094(8) 0.057(4) 0.052(5) -0.009(5) 0.023(5) -0.015(4)
C(13) 0.116(9) 0.064(5) 0.053(6) -0.011(6) 0.042(6) -0.014(5)
C(14) 0.089(9) 0.055(5) 0.110(9) -0.001(6) 0.046(7) -0.025(6)
C(15) 0.057(6) 0.078(6) 0.101(8) 0.028(5) 0.008(6) -0.020(6)
C(16) 0.069(6) 0.060(4) 0.055(5) 0.003(5) 0.014(5) -0.009(4)
C(17) 0.060(5) 0.033(3) 0.034(4) -0.001(3) 0.014(4) -0.010(3)
C(18) 0.061(6) 0.049(4) 0.071(6) -0.014(4) 0.007(5) -0.012(4)
C(19) 0.059(7) 0.074(6) 0.14(1) -0.018(5) 0.008(7) -0.040(7)
C(20) 0.107(10) 0.063(6) 0.102(9) -0.036(7) 0.030(8) -0.019(6)
C(21) 0.12(1) 0.045(4) 0.073(7) -0.009(6) 0.035(7) -0.004(4)
C(22) 0.066(6) 0.047(4) 0.066(6) 0.003(4) 0.016(5) -0.001(4)
C(23) 0.048(4) 0.035(3) 0.040(4) 0.000(3) 0.002(3) 0.010(3)
C(24) 0.050(5) 0.047(4) 0.063(5) -0.001(4) 0.011(4) 0.004(4)
C(25) 0.042(5) 0.057(4) 0.097(8) -0.009(4) 0.014(5) 0.007(5)
C(26) 0.064(7) 0.052(4) 0.108(9) 0.011(5) 0.038(6) 0.007(5)
C(27) 0.114(10) 0.068(6) 0.074(7) 0.010(6) 0.042(7) 0.040(5)
C(28) 0.089(7) 0.067(5) 0.056(6) 0.012(5) 0.005(5) 0.026(4)
C(29) 0.044(5) 0.046(3) 0.037(4) 0.015(3) 0.008(3) 0.010(3)
C(30) 0.054(6) 0.047(4) 0.16(1) 0.016(4) 0.033(7) -0.022(5)
C(31) 0.076(8) 0.090(7) 0.17(1) 0.027(7) 0.045(9) 0.009(8)
C(32) 0.085(8) 0.071(6) 0.095(8) 0.045(6) 0.020(6) 0.001(5)
C(33) 0.095(9) 0.035(4) 0.14(1) 0.021(5) 0.044(8) 0.002(5)
C(34) 0.090(8) 0.048(4) 0.085(7) 0.002(5) 0.018(6) -0.006(4)
C(35) 0.039(4) 0.051(4) 0.035(4) 0.004(4) 0.003(3) 0.000(3)
C(36) 0.064(6) 0.039(3) 0.081(6) 0.012(4) 0.007(5) 0.003(4)
C(37) 0.075(7) 0.048(4) 0.115(9) 0.022(5) 0.001(7) -0.005(5)
C(38) 0.085(8) 0.072(6) 0.103(9) 0.040(6) 0.003(7) -0.023(6)
C(39) 0.047(6) 0.129(9) 0.070(7) 0.015(6) 0.018(5) -0.014(6)
C(40) 0.050(5) 0.071(5) 0.050(5) 0.014(4) 0.004(4) 0.008(4)
C(41) 0.042(4) 0.032(3) 0.034(4) -0.005(3) 0.005(3) -0.002(3)
C(42) 0.061(5) 0.035(3) 0.050(4) -0.005(4) 0.002(4) 0.002(3)
C(43) 0.090(8) 0.038(3) 0.048(5) -0.011(4) 0.014(5) 0.014(3)
C(44) 0.053(6) 0.053(4) 0.094(7) -0.022(4) 0.016(5) 0.012(5)
C(45) 0.052(5) 0.044(3) 0.066(5) 0.000(4) -0.006(4) 0.012(4)
C(46) 0.037(4) 0.038(3) 0.053(5) -0.002(3) 0.008(4) -0.001(3)
C(47) 0.048(5) 0.045(3) 0.026(3) -0.002(3) -0.002(3) 0.002(3)
C(48) 0.054(6) 0.074(5) 0.072(6) -0.014(5) 0.013(5) -0.004(5)
C(49) 0.068(7) 0.088(6) 0.090(8) -0.028(6) -0.025(6) -0.019(6)
C(50) 0.092(8) 0.064(5) 0.056(6) -0.020(5) -0.010(5) -0.018(4)
C(51) 0.067(6) 0.058(4) 0.050(5) -0.014(4) -0.002(4) -0.010(4)
C(52) 0.047(5) 0.038(3) 0.037(4) -0.005(3) -0.010(4) 0.006(3)
C(53) 0.043(5) 0.057(4) 0.053(5) 0.001(4) 0.010(4) 0.012(4)
C(54) 0.060(6) 0.090(6) 0.066(6) 0.007(5) 0.028(5) -0.010(5)
C(55) 0.069(8) 0.105(8) 0.14(1) -0.005(7) 0.054(8) 0.007(8)
C(56) 0.039(6) 0.127(10) 0.17(1) 0.037(7) 0.021(8) -0.01(1)
C(57) 0.062(8) 0.16(1) 0.16(1) 0.072(8) 0.002(9) 0.00(1)
C(58) 0.055(6) 0.093(7) 0.102(8) 0.018(6) 0.015(6) 0.009(6)
C(59) 0.043(5) 0.040(3) 0.061(5) -0.003(3) 0.007(4) -0.008(4)
C(60) 0.037(5) 0.081(5) 0.097(8) -0.008(5) 0.003(5) 0.021(5)
C(61) 0.16(3) 0.16(2) 0.41(5) -0.01(2) 0.05(3) -0.05(3)
C(62) 0.09(1) 0.29(3) 0.24(3) 0.00(2) 0.06(2) -0.06(2)
C(63) 0.16(2) 0.14(2) 0.32(4) 0.03(2) 0.00(2) -0.02(2)
C(64) 0.09(1) 0.16(2) 0.43(5) 0.03(1) 0.02(2) 0.05(2)

loop_
_atom_type_symbol
_atom_type_description
_atom_type_scat_dispersion_real
_atom_type_scat_dispersion_imag
_atom_type_scat_source
C C 0.003 0.002
;International Tables for Crystallography
(1992, Vol. C, Tables 4.2.6.8 and 6.1.1.1)
;
H H 0.000 0.000
;International Tables for Crystallography
(1992, Vol. C, Table 6.1.1.2)
;
O O 0.011 0.006
;International Tables for Crystallography
(1992, Vol. C, Tables 4.2.6.8 and 6.1.1.1)
;
P P 0.102 0.094
;International Tables for Crystallography
(1992, Vol. C, Tables 4.2.6.8 and 6.1.1.1)
;
Si Si 0.082 0.070
;International Tables for Crystallography
(1992, Vol. C, Tables 4.2.6.8 and 6.1.1.1)
;
Mo Mo -1.683 0.686
;International Tables for Crystallography
(1992, Vol. C, Tables 4.2.6.8 and 6.1.1.1)
;

loop_
_geom_angle_atom_site_label_1
_geom_angle_atom_site_label_2
_geom_angle_atom_site_label_3
_geom_angle
_geom_angle_publ_flag
P(1) Mo(1) P(2) 80.31(6) yes
P(1) Mo(1) P(3) 170.21(7) yes
P(1) Mo(1) P(4) 101.77(6) yes
P(1) Mo(1) Si(1) 77.00(6) yes
P(1) Mo(1) O(1) 89.6(1) yes
P(2) Mo(1) P(3) 96.32(6) yes
P(2) Mo(1) P(4) 170.92(7) yes
P(2) Mo(1) Si(1) 114.60(7) yes
P(2) Mo(1) O(1) 95.6(1) yes
P(3) Mo(1) P(4) 80.16(6) yes
P(3) Mo(1) Si(1) 112.66(7) yes
P(3) Mo(1) O(1) 81.6(1) yes
P(4) Mo(1) Si(1) 74.45(6) yes
P(4) Mo(1) O(1) 75.6(1) yes
Si(1) Mo(1) O(1) 143.7(1) yes
Mo(1) P(1) C(1) 106.3(2) yes
Mo(1) P(1) C(5) 125.0(2) yes
Mo(1) P(1) C(41) 115.3(2) yes
C(1) P(1) C(5) 103.8(3) yes
C(1) P(1) C(41) 99.4(3) yes
C(5) P(1) C(41) 103.6(3) yes
Mo(1) P(2) C(2) 108.5(2) yes
Mo(1) P(2) C(11) 118.9(3) yes
Mo(1) P(2) C(17) 125.0(2) yes
C(2) P(2) C(11) 100.5(3) yes
C(2) P(2) C(17) 103.1(3) yes
C(11) P(2) C(17) 97.4(3) yes
Mo(1) P(3) C(3) 105.5(2) yes
Mo(1) P(3) C(23) 120.5(2) yes
Mo(1) P(3) C(29) 121.9(2) yes
C(3) P(3) C(23) 101.6(3) yes
C(3) P(3) C(29) 102.1(3) yes
C(23) P(3) C(29) 102.0(3) yes
Mo(1) P(4) C(4) 108.5(2) yes
Mo(1) P(4) C(35) 124.0(2) yes
Mo(1) P(4) C(52) 117.1(2) yes
C(4) P(4) C(35) 102.4(3) yes
C(4) P(4) C(52) 99.5(3) yes
C(35) P(4) C(52) 101.7(3) yes
Mo(1) Si(1) C(46) 111.0(2) yes
Mo(1) Si(1) C(47) 113.2(2) yes
Mo(1) Si(1) C(53) 122.7(3) yes
C(46) Si(1) C(47) 102.7(3) yes
C(46) Si(1) C(53) 104.0(3) yes
C(47) Si(1) C(53) 101.1(3) yes
Mo(1) O(1) C(59) 130.8(5) yes
C(61) O(4) C(64) 111(2) yes
P(1) C(1) C(2) 110.6(5) yes
P(2) C(2) C(1) 109.9(5) yes
P(3) C(3) C(4) 108.7(5) yes
P(4) C(4) C(3) 108.5(5) yes
P(1) C(5) C(6) 117.4(6) yes
P(1) C(5) C(10) 125.0(6) yes
C(6) C(5) C(10) 117.6(7) yes
C(5) C(6) C(7) 120.7(8) yes
C(6) C(7) C(8) 121(1) yes
C(7) C(8) C(9) 118.8(9) yes
C(8) C(9) C(10) 120(1) yes
C(5) C(10) C(9) 121.3(9) yes
P(2) C(11) C(12) 123.4(7) yes
P(2) C(11) C(16) 119.2(6) yes
C(12) C(11) C(16) 117.2(8) yes
C(11) C(12) C(13) 123.0(9) yes
C(12) C(13) C(14) 116.5(9) yes
C(13) C(14) C(15) 122(1) yes
C(14) C(15) C(16) 121.1(10) yes
C(11) C(16) C(15) 119.2(8) yes
P(2) C(17) C(18) 124.0(5) yes
P(2) C(17) C(22) 116.9(6) yes
C(18) C(17) C(22) 119.1(7) yes
C(17) C(18) C(19) 120.5(8) yes
C(18) C(19) C(20) 120(1) yes
C(19) C(20) C(21) 121(1) yes
C(20) C(21) C(22) 120.9(9) yes
C(17) C(22) C(21) 118.1(9) yes
P(3) C(23) C(24) 120.2(6) yes
P(3) C(23) C(28) 122.5(7) yes
C(24) C(23) C(28) 117.3(8) yes
C(23) C(24) C(25) 122.0(8) yes
C(24) C(25) C(26) 119.3(9) yes
C(25) C(26) C(27) 120(1) yes
C(26) C(27) C(28) 120(1) yes
C(23) C(28) C(27) 120.3(9) yes
P(3) C(29) C(30) 119.3(5) yes
P(3) C(29) C(34) 124.4(7) yes
C(30) C(29) C(34) 116.1(8) yes
C(29) C(30) C(31) 121.7(8) yes
C(30) C(31) C(32) 119(1) yes
C(31) C(32) C(33) 117.6(10) yes
C(32) C(33) C(34) 124.0(8) yes
C(29) C(34) C(33) 120.8(9) yes
P(4) C(35) C(36) 120.2(6) yes
P(4) C(35) C(40) 122.6(6) yes
C(36) C(35) C(40) 117.2(7) yes
C(35) C(36) C(37) 121.9(8) yes
C(36) C(37) C(38) 120.0(8) yes
C(37) C(38) C(39) 120.3(10) yes
C(38) C(39) C(40) 118.7(9) yes
C(35) C(40) C(39) 121.8(8) yes
P(1) C(41) C(42) 122.5(6) yes
P(1) C(41) C(46) 116.2(5) yes
C(42) C(41) C(46) 121.3(6) yes
C(41) C(42) C(43) 119.2(7) yes
C(42) C(43) C(44) 120.4(7) yes
C(43) C(44) C(45) 119.9(8) yes
C(44) C(45) C(46) 121.4(8) yes
Si(1) C(46) C(41) 119.2(5) yes
Si(1) C(46) C(45) 123.0(6) yes
C(41) C(46) C(45) 117.7(6) yes
Si(1) C(47) C(48) 127.9(6) yes
Si(1) C(47) C(52) 115.1(5) yes
C(48) C(47) C(52) 116.7(7) yes
C(47) C(48) C(49) 123.0(9) yes
C(48) C(49) C(50) 119.4(10) yes
C(49) C(50) C(51) 119.8(9) yes
C(50) C(51) C(52) 120.4(8) yes
P(4) C(52) C(47) 117.1(5) yes
P(4) C(52) C(51) 122.2(6) yes
C(47) C(52) C(51) 120.7(7) yes
Si(1) C(53) C(54) 123.0(7) yes
Si(1) C(53) C(58) 122.2(7) yes
C(54) C(53) C(58) 114.8(8) yes
C(53) C(54) C(55) 122.5(10) yes
C(54) C(55) C(56) 119(1) yes
C(55) C(56) C(57) 121(1) yes
C(56) C(57) C(58) 115(1) yes
C(53) C(58) C(57) 126(1) yes
O(1) C(59) O(2) 125.1(8) yes
O(1) C(59) C(60) 117.5(8) yes
O(2) C(59) C(60) 117.4(8) yes
O(4) C(61) C(62) 106(2) yes
C(61) C(62) C(63) 109(2) yes
C(62) C(63) C(64) 102(2) yes
O(4) C(64) C(63) 109(2) yes

loop_
_geom_bond_atom_site_label_1
_geom_bond_atom_site_label_2
_geom_bond_distance
_geom_bond_publ_flag
Mo(1) P(1) 2.485(2) yes
Mo(1) P(2) 2.507(2) yes
Mo(1) P(3) 2.496(2) yes
Mo(1) P(4) 2.466(2) yes
Mo(1) Si(1) 2.515(2) yes
Mo(1) O(1) 2.174(5) yes
P(1) C(1) 1.829(6) yes
P(1) C(5) 1.824(8) yes
P(1) C(41) 1.836(7) yes
P(2) C(2) 1.832(7) yes
P(2) C(11) 1.824(8) yes
P(2) C(17) 1.827(7) yes
P(3) C(3) 1.834(7) yes
P(3) C(23) 1.836(8) yes
P(3) C(29) 1.815(7) yes
P(4) C(4) 1.862(7) yes
P(4) C(35) 1.820(7) yes
P(4) C(52) 1.807(7) yes
Si(1) C(46) 1.911(7) yes
Si(1) C(47) 1.887(7) yes
Si(1) C(53) 1.869(8) yes
O(1) C(59) 1.239(10) yes
O(2) C(59) 1.22(1) yes
O(4) C(61) 1.34(4) yes
O(4) C(64) 1.30(4) yes
C(1) C(2) 1.535(9) yes
C(3) C(4) 1.517(10) yes
C(5) C(6) 1.37(1) yes
C(5) C(10) 1.37(1) yes
C(6) C(7) 1.38(1) yes
C(7) C(8) 1.35(2) yes
C(8) C(9) 1.37(2) yes
C(9) C(10) 1.38(1) yes
C(11) C(12) 1.36(1) yes
C(11) C(16) 1.40(1) yes
C(12) C(13) 1.42(2) yes
C(13) C(14) 1.34(2) yes
C(14) C(15) 1.32(2) yes
C(15) C(16) 1.39(1) yes
C(17) C(18) 1.39(1) yes
C(17) C(22) 1.41(1) yes
C(18) C(19) 1.38(1) yes
C(19) C(20) 1.37(2) yes
C(20) C(21) 1.34(2) yes
C(21) C(22) 1.41(1) yes
C(23) C(24) 1.36(1) yes
C(23) C(28) 1.37(1) yes
C(24) C(25) 1.38(1) yes
C(25) C(26) 1.35(2) yes
C(26) C(27) 1.33(2) yes
C(27) C(28) 1.39(2) yes
C(29) C(30) 1.38(1) yes
C(29) C(34) 1.36(1) yes
C(30) C(31) 1.38(2) yes
C(31) C(32) 1.39(2) yes
C(32) C(33) 1.30(2) yes
C(33) C(34) 1.37(1) yes
C(35) C(36) 1.400(10) yes
C(35) C(40) 1.35(1) yes
C(36) C(37) 1.35(1) yes
C(37) C(38) 1.35(2) yes
C(38) C(39) 1.39(2) yes
C(39) C(40) 1.38(1) yes
C(41) C(42) 1.374(9) yes
C(41) C(46) 1.36(1) yes
C(42) C(43) 1.39(1) yes
C(43) C(44) 1.34(1) yes
C(44) C(45) 1.37(1) yes
C(45) C(46) 1.39(1) yes
C(47) C(48) 1.39(1) yes
C(47) C(52) 1.38(1) yes
C(48) C(49) 1.36(1) yes
C(49) C(50) 1.40(2) yes
C(50) C(51) 1.34(1) yes
C(51) C(52) 1.42(1) yes
C(53) C(54) 1.38(1) yes
C(53) C(58) 1.36(1) yes
C(54) C(55) 1.38(2) yes
C(55) C(56) 1.33(2) yes
C(56) C(57) 1.42(3) yes
C(57) C(58) 1.36(2) yes
C(59) C(60) 1.52(1) yes
C(61) C(62) 1.33(4) yes
C(62) C(63) 1.44(4) yes
C(63) C(64) 1.37(4) yes

loop_
_geom_contact_atom_site_label_1
_geom_contact_atom_site_label_2
_geom_contact_distance
_geom_contact_site_symmetry_2
Mo(1) P(2) 2.507(2) .
Mo(1) Si(1) 2.515(2) .
O(2) O(3) 2.70(1) .
O(3) O(3) 2.96(2) 3_656
O(3) C(19) 3.45(2) 3_656
O(3) C(18) 3.52(1) 3_656
O(3) C(38) 3.58(2) 2_646
O(3) C(9) 3.60(1) .
C(8) C(26) 3.41(1) 2_656
C(21) C(42) 3.48(1) 1_545

loop_
_geom_torsion_atom_site_label_1
_geom_torsion_atom_site_label_2
_geom_torsion_atom_site_label_3
_geom_torsion_atom_site_label_4
_geom_torsion
_geom_torsion_publ_flag
Mo(1) P(1) C(1) C(2) 47.8(5) yes
Mo(1) P(1) C(5) C(6) 46.0(7) yes
Mo(1) P(1) C(5) C(10) -132.2(6) yes
Mo(1) P(1) C(41) C(42) -168.0(5) yes
Mo(1) P(1) C(41) C(46) 13.1(6) yes
Mo(1) P(2) C(2) C(1) 35.5(5) yes
Mo(1) P(2) C(11) C(12) -168.6(6) yes
Mo(1) P(2) C(11) C(16) 17.2(7) yes
Mo(1) P(2) C(17) C(18) 97.4(7) yes
Mo(1) P(2) C(17) C(22) -79.8(7) yes
Mo(1) P(3) C(3) C(4) 51.5(5) yes
Mo(1) P(3) C(23) C(24) 41.0(6) yes
Mo(1) P(3) C(23) C(28) -140.1(6) yes
Mo(1) P(3) C(29) C(30) 60.7(8) yes
Mo(1) P(3) C(29) C(34) -124.1(7) yes
Mo(1) P(4) C(4) C(3) 38.3(5) yes
Mo(1) P(4) C(35) C(36) -98.7(7) yes
Mo(1) P(4) C(35) C(40) 77.5(7) yes
Mo(1) P(4) C(52) C(47) 4.5(6) yes
Mo(1) P(4) C(52) C(51) -173.4(5) yes
Mo(1) Si(1) C(46) C(41) -1.3(7) yes
Mo(1) Si(1) C(46) C(45) 174.6(6) yes
Mo(1) Si(1) C(47) C(48) 167.6(6) yes
Mo(1) Si(1) C(47) C(52) -18.5(6) yes
Mo(1) Si(1) C(53) C(54) 91.5(7) yes
Mo(1) Si(1) C(53) C(58) -85.8(8) yes
Mo(1) O(1) C(59) O(2) 1(1) yes
Mo(1) O(1) C(59) C(60) -179.6(5) yes
P(1) Mo(1) P(2) C(2) -5.7(3) yes
P(1) Mo(1) P(2) C(11) 108.1(3) yes
P(1) Mo(1) P(2) C(17) -127.4(3) yes
P(1) Mo(1) P(3) C(3) -122.9(4) yes
P(1) Mo(1) P(3) C(23) -8.9(5) yes
P(1) Mo(1) P(3) C(29) 121.7(4) yes
P(1) Mo(1) P(4) C(4) 164.3(3) yes
P(1) Mo(1) P(4) C(35) 44.3(3) yes
P(1) Mo(1) P(4) C(52) -84.2(3) yes
P(1) Mo(1) Si(1) C(46) 6.4(2) yes
P(1) Mo(1) Si(1) C(47) 121.2(2) yes
P(1) Mo(1) Si(1) C(53) -117.2(3) yes
P(1) Mo(1) O(1) C(59) 50.9(5) yes
P(1) C(1) C(2) P(2) -54.9(6) yes
P(1) C(5) C(6) C(7) -179.1(7) yes
P(1) C(5) C(10) C(9) 179.0(7) yes
P(1) C(41) C(42) C(43) -177.0(6) yes
P(1) C(41) C(46) Si(1) -7.3(8) yes
P(1) C(41) C(46) C(45) 176.7(6) yes
P(2) Mo(1) P(1) C(1) -19.1(3) yes
P(2) Mo(1) P(1) C(5) 101.4(3) yes
P(2) Mo(1) P(1) C(41) -128.2(2) yes
P(2) Mo(1) P(3) C(3) 167.9(3) yes
P(2) Mo(1) P(3) C(23) -78.2(3) yes
P(2) Mo(1) P(3) C(29) 52.5(3) yes
P(2) Mo(1) P(4) C(4) 61.9(5) yes
P(2) Mo(1) P(4) C(35) -58.1(5) yes
P(2) Mo(1) P(4) C(52) 173.4(4) yes
P(2) Mo(1) Si(1) C(46) 79.2(3) yes
P(2) Mo(1) Si(1) C(47) -166.0(2) yes
P(2) Mo(1) Si(1) C(53) -44.4(3) yes
P(2) Mo(1) O(1) C(59) -29.4(6) yes
P(2) C(11) C(12) C(13) -177.2(7) yes
P(2) C(11) C(16) C(15) 176.8(7) yes
P(2) C(17) C(18) C(19) -173.8(8) yes
P(2) C(17) C(22) C(21) 176.0(7) yes
P(3) Mo(1) P(1) C(1) -89.7(4) yes
P(3) Mo(1) P(1) C(5) 30.9(5) yes
P(3) Mo(1) P(1) C(41) 161.2(4) yes
P(3) Mo(1) P(2) C(2) 165.0(3) yes
P(3) Mo(1) P(2) C(11) -81.1(3) yes
P(3) Mo(1) P(2) C(17) 43.3(3) yes
P(3) Mo(1) P(4) C(4) -5.9(3) yes
P(3) Mo(1) P(4) C(35) -125.9(3) yes
P(3) Mo(1) P(4) C(52) 105.6(3) yes
P(3) Mo(1) Si(1) C(46) -172.0(2) yes
P(3) Mo(1) Si(1) C(47) -57.2(2) yes
P(3) Mo(1) Si(1) C(53) 64.4(3) yes
P(3) Mo(1) O(1) C(59) -124.9(6) yes
P(3) C(3) C(4) P(4) -58.6(6) yes
P(3) C(23) C(24) C(25) 177.6(6) yes
P(3) C(23) C(28) C(27) -178.2(7) yes
P(3) C(29) C(30) C(31) -178(1) yes
P(3) C(29) C(34) C(33) -178.8(8) yes
P(4) Mo(1) P(1) C(1) 169.9(3) yes
P(4) Mo(1) P(1) C(5) -69.6(3) yes
P(4) Mo(1) P(1) C(41) 60.8(2) yes
P(4) Mo(1) P(2) C(2) 98.4(5) yes
P(4) Mo(1) P(2) C(11) -147.8(4) yes
P(4) Mo(1) P(2) C(17) -23.3(5) yes
P(4) Mo(1) P(3) C(3) -20.6(3) yes
P(4) Mo(1) P(3) C(23) 93.4(3) yes
P(4) Mo(1) P(3) C(29) -136.0(3) yes
P(4) Mo(1) Si(1) C(46) -100.0(3) yes
P(4) Mo(1) Si(1) C(47) 14.9(2) yes
P(4) Mo(1) Si(1) C(53) 136.4(3) yes
P(4) Mo(1) O(1) C(59) 153.1(6) yes
P(4) C(35) C(36) C(37) 175.6(8) yes
P(4) C(35) C(40) C(39) -176.4(7) yes
P(4) C(52) C(47) Si(1) 9.0(7) yes
P(4) C(52) C(47) C(48) -176.5(6) yes
P(4) C(52) C(51) C(50) 175.2(6) yes
Si(1) Mo(1) P(1) C(1) 99.1(3) yes
Si(1) Mo(1) P(1) C(5) -140.4(3) yes
Si(1) Mo(1) P(1) C(41) -10.0(2) yes
Si(1) Mo(1) P(2) C(2) -76.5(3) yes
Si(1) Mo(1) P(2) C(11) 37.4(3) yes
Si(1) Mo(1) P(2) C(17) 161.8(3) yes
Si(1) Mo(1) P(3) C(3) 47.9(3) yes
Si(1) Mo(1) P(3) C(23) 161.8(3) yes
Si(1) Mo(1) P(3) C(29) -67.5(3) yes
Si(1) Mo(1) P(4) C(4) -122.9(3) yes
Si(1) Mo(1) P(4) C(35) 117.0(3) yes
Si(1) Mo(1) P(4) C(52) -11.4(2) yes
Si(1) Mo(1) O(1) C(59) 117.9(5) yes
Si(1) C(46) C(41) C(42) 173.8(6) yes
Si(1) C(46) C(45) C(44) -175.8(7) yes
Si(1) C(47) C(48) C(49) 174.0(7) yes
Si(1) C(47) C(52) C(51) -173.0(5) yes
Si(1) C(53) C(54) C(55) 179.0(8) yes
Si(1) C(53) C(58) C(57) -177(1) yes
O(1) Mo(1) P(1) C(1) -114.9(3) yes
O(1) Mo(1) P(1) C(5) 5.7(3) yes
O(1) Mo(1) P(1) C(41) 136.0(3) yes
O(1) Mo(1) P(2) C(2) 82.9(3) yes
O(1) Mo(1) P(2) C(11) -163.3(3) yes
O(1) Mo(1) P(2) C(17) -38.8(3) yes
O(1) Mo(1) P(3) C(3) -97.4(3) yes
O(1) Mo(1) P(3) C(23) 16.6(3) yes
O(1) Mo(1) P(3) C(29) 147.2(3) yes
O(1) Mo(1) P(4) C(4) 77.8(3) yes
O(1) Mo(1) P(4) C(35) -42.2(3) yes
O(1) Mo(1) P(4) C(52) -170.7(3) yes
O(1) Mo(1) Si(1) C(46) -64.5(3) yes
O(1) Mo(1) Si(1) C(47) 50.3(3) yes
O(1) Mo(1) Si(1) C(53) 171.9(4) yes
O(4) C(61) C(62) C(63) 0(3) yes
O(4) C(64) C(63) C(62) 4(3) yes
C(1) P(1) C(5) C(6) 167.7(6) yes
C(1) P(1) C(5) C(10) -10.5(7) yes
C(1) P(1) C(41) C(42) 78.8(6) yes
C(1) P(1) C(41) C(46) -100.1(6) yes
C(1) C(2) P(2) C(11) -89.9(5) yes
C(1) C(2) P(2) C(17) 169.8(5) yes
C(2) P(2) C(11) C(12) -50.5(7) yes
C(2) P(2) C(11) C(16) 135.3(6) yes
C(2) P(2) C(17) C(18) -26.6(8) yes
C(2) P(2) C(17) C(22) 156.2(6) yes
C(2) C(1) P(1) C(5) -85.6(5) yes
C(2) C(1) P(1) C(41) 167.8(5) yes
C(3) P(3) C(23) C(24) 157.0(6) yes
C(3) P(3) C(23) C(28) -24.2(7) yes
C(3) P(3) C(29) C(30) -56.4(8) yes
C(3) P(3) C(29) C(34) 118.9(8) yes
C(3) C(4) P(4) C(35) 171.0(5) yes
C(3) C(4) P(4) C(52) -84.6(5) yes
C(4) P(4) C(35) C(36) 138.5(7) yes
C(4) P(4) C(35) C(40) -45.3(7) yes
C(4) P(4) C(52) C(47) 121.1(5) yes
C(4) P(4) C(52) C(51) -56.9(6) yes
C(4) C(3) P(3) C(23) -75.0(5) yes
C(4) C(3) P(3) C(29) 179.8(5) yes
C(5) P(1) C(41) C(42) -28.0(7) yes
C(5) P(1) C(41) C(46) 153.1(6) yes
C(5) C(6) C(7) C(8) 0(1) yes
C(5) C(10) C(9) C(8) 0(1) yes
C(6) C(5) P(1) C(41) -88.8(6) yes
C(6) C(5) C(10) C(9) 0(1) yes
C(6) C(7) C(8) C(9) 0(1) yes
C(7) C(6) C(5) C(10) 0(1) yes
C(7) C(8) C(9) C(10) 0(1) yes
C(10) C(5) P(1) C(41) 92.9(7) yes
C(11) P(2) C(17) C(18) -129.3(7) yes
C(11) P(2) C(17) C(22) 53.5(7) yes
C(11) C(12) C(13) C(14) 0(1) yes
C(11) C(16) C(15) C(14) 0(1) yes
C(12) C(11) P(2) C(17) 54.3(7) yes
C(12) C(11) C(16) C(15) 2(1) yes
C(12) C(13) C(14) C(15) 2(1) yes
C(13) C(12) C(11) C(16) -2(1) yes
C(13) C(14) C(15) C(16) -2(1) yes
C(16) C(11) P(2) C(17) -119.9(6) yes
C(17) C(18) C(19) C(20) -2(1) yes
C(17) C(22) C(21) C(20) -1(1) yes
C(18) C(17) C(22) C(21) -1(1) yes
C(18) C(19) C(20) C(21) 0(1) yes
C(19) C(18) C(17) C(22) 3(1) yes
C(19) C(20) C(21) C(22) 2(1) yes
C(23) P(3) C(29) C(30) -161.2(8) yes
C(23) P(3) C(29) C(34) 14.0(8) yes
C(23) C(24) C(25) C(26) 3(1) yes
C(23) C(28) C(27) C(26) -1(1) yes
C(24) C(23) P(3) C(29) -97.8(6) yes
C(24) C(23) C(28) C(27) 0(1) yes
C(24) C(25) C(26) C(27) -4(1) yes
C(25) C(24) C(23) C(28) -1(1) yes
C(25) C(26) C(27) C(28) 3(1) yes
C(28) C(23) P(3) C(29) 81.0(7) yes
C(29) C(30) C(31) C(32) -4(2) yes
C(29) C(34) C(33) C(32) 0(1) yes
C(30) C(29) C(34) C(33) -3(1) yes
C(30) C(31) C(32) C(33) 0(1) yes
C(31) C(30) C(29) C(34) 5(1) yes
C(31) C(32) C(33) C(34) 1(1) yes
C(35) P(4) C(52) C(47) -134.0(5) yes
C(35) P(4) C(52) C(51) 48.1(7) yes
C(35) C(36) C(37) C(38) 1(1) yes
C(35) C(40) C(39) C(38) 0(1) yes
C(36) C(35) P(4) C(52) 36.0(7) yes
C(36) C(35) C(40) C(39) 0(1) yes
C(36) C(37) C(38) C(39) -1(1) yes
C(37) C(36) C(35) C(40) 0(1) yes
C(37) C(38) C(39) C(40) 0(1) yes
C(40) C(35) P(4) C(52) -147.8(7) yes
C(41) C(42) C(43) C(44) 0(1) yes
C(41) C(46) Si(1) C(47) -122.5(6) yes
C(41) C(46) Si(1) C(53) 132.5(6) yes
C(41) C(46) C(45) C(44) 0(1) yes
C(42) C(41) C(46) C(45) -2(1) yes
C(42) C(43) C(44) C(45) -2(1) yes
C(43) C(42) C(41) C(46) 1(1) yes
C(43) C(44) C(45) C(46) 2(1) yes
C(45) C(46) Si(1) C(47) 53.4(7) yes
C(45) C(46) Si(1) C(53) -51.7(7) yes
C(46) Si(1) C(47) C(48) -72.6(8) yes
C(46) Si(1) C(47) C(52) 101.2(5) yes
C(46) Si(1) C(53) C(54) -35.3(8) yes
C(46) Si(1) C(53) C(58) 147.4(7) yes
C(47) Si(1) C(53) C(54) -141.5(7) yes
C(47) Si(1) C(53) C(58) 41.2(8) yes
C(47) C(48) C(49) C(50) 0(1) yes
C(47) C(52) C(51) C(50) -2(1) yes
C(48) C(47) Si(1) C(53) 34.6(8) yes
C(48) C(47) C(52) C(51) 1(1) yes
C(48) C(49) C(50) C(51) 0(1) yes
C(49) C(48) C(47) C(52) 0(1) yes
C(49) C(50) C(51) C(52) 1(1) yes
C(52) C(47) Si(1) C(53) -151.6(5) yes
C(53) C(54) C(55) C(56) 3(1) yes
C(53) C(58) C(57) C(56) -6(1) yes
C(54) C(53) C(58) C(57) 5(1) yes
C(54) C(55) C(56) C(57) -4(1) yes
C(55) C(54) C(53) C(58) -3(1) yes
C(55) C(56) C(57) C(58) 5(2) yes
C(61) O(4) C(64) C(63) -4(4) yes
C(61) C(62) C(63) C(64) -3(3) yes
C(62) C(61) O(4) C(64) 2(3) yes
C(62) C(61) O(4) C(64) 2(3) yes
